data_4348104
loop_
_publ_author_name
'Zhu, Shu-Lan'
'Xu, Xuan'
'Ou, Sha'
'Zhao, Min'
'He, Wei-Long'
'Wu, Chuan-De'

_publ_section_title
;
 Assembly of a Metalloporphyrin-Polyoxometalate Hybrid Material for Highly
 Efficient Activation of Molecular Oxygen.
;
_journal_issue 15
_journal_name_full 'Inorganic chemistry'
_journal_page_first 7295
_journal_page_last 7300
_journal_paper_doi 10.1021/acs.inorgchem.6b00971
_journal_volume 55
_journal_year 2016
_chemical_formula_sum 'Co6 Gd4 H158 O191 P4 W30'
_chemical_formula_weight 9837.22
_space_group_IT_number 15
_space_group_name_Hall '-C 2yc'
_space_group_name_H-M_alt 'C 1 2/c 1'
_symmetry_cell_setting monoclinic
_symmetry_space_group_name_H-M 'C 1 2/c 1'
_atom_sites_solution_primary direct
_atom_sites_solution_secondary difmap
_audit_creation_method SHELXL-97
_cell_angle_alpha 90.00
_cell_angle_beta 98.088(5)
_cell_angle_gamma 90.00
_cell_formula_units_Z 4
_cell_length_a 46.1852(18)
_cell_length_b 16.1722(5)
_cell_length_c 21.9613(7)
_cell_measurement_reflns_used 45420
_cell_measurement_temperature 293(2)
_cell_measurement_theta_max 25.06
_cell_measurement_theta_min 2.87
_cell_volume 16240.1(10)
_computing_structure_refinement 'SHELXL-97 (Sheldrick, 1997)'
_computing_structure_solution 'SHELXS-97 (Sheldrick, 1990)'
_diffrn_ambient_temperature 293(2)
_diffrn_detector_area_resol_mean 10.3592
_diffrn_measured_fraction_theta_full 0.998
_diffrn_measured_fraction_theta_max 0.998
_diffrn_measurement_device_type 'Xcalibur, Atlas, Gemini ultra'
_diffrn_measurement_method '\w scans'
_diffrn_radiation_monochromator graphite
_diffrn_radiation_source 'fine-focus sealed tube'
_diffrn_radiation_type MoK\a
_diffrn_radiation_wavelength 0.71073
_diffrn_reflns_av_R_equivalents 0.0983
_diffrn_reflns_av_sigmaI/netI 0.0810
_diffrn_reflns_limit_h_max 54
_diffrn_reflns_limit_h_min -54
_diffrn_reflns_limit_k_max 16
_diffrn_reflns_limit_k_min -19
_diffrn_reflns_limit_l_max 24
_diffrn_reflns_limit_l_min -26
_diffrn_reflns_number 52237
_diffrn_reflns_theta_full 25.06
_diffrn_reflns_theta_max 25.06
_diffrn_reflns_theta_min 2.87
_diffrn_standards_interval_count none
_diffrn_standards_interval_time none
_diffrn_standards_number none
_exptl_absorpt_coefficient_mu 23.527
_exptl_absorpt_correction_T_max 0.075
_exptl_absorpt_correction_T_min 0.004
_exptl_absorpt_correction_type empirical
_exptl_absorpt_process_details CrysAlisPro
_exptl_crystal_colour pink
_exptl_crystal_density_diffrn 4.023
_exptl_crystal_density_method 'not measured'
_exptl_crystal_description block
_exptl_crystal_F_000 17536
_exptl_crystal_size_max 0.33
_exptl_crystal_size_mid 0.21
_exptl_crystal_size_min 0.11
_refine_diff_density_max 5.639
_refine_diff_density_min -2.366
_refine_diff_density_rms 0.635
_refine_ls_extinction_method none
_refine_ls_goodness_of_fit_ref 1.282
_refine_ls_matrix_type full
_refine_ls_number_parameters 582
_refine_ls_number_reflns 14384
_refine_ls_number_restraints 0
_refine_ls_restrained_S_all 1.282
_refine_ls_R_factor_all 0.1180
_refine_ls_R_factor_gt 0.0885
_refine_ls_shift/su_max 0.000
_refine_ls_shift/su_mean 0.000
_refine_ls_structure_factor_coef Fsqd
_refine_ls_weighting_details 'calc w=1/[\s^2^(Fo^2^)+(0.0813P)^2^+19.3220P] where P=(Fo^2^+2Fc^2^)/3'
_refine_ls_weighting_scheme calc
_refine_ls_wR_factor_gt 0.2069
_refine_ls_wR_factor_ref 0.2226
_reflns_number_gt 9644
_reflns_number_total 14384
_reflns_threshold_expression >2sigma(I)
_cod_data_source_file ic6b00971_si_002.cif
_cod_data_source_block {Gd4Co6P4W30}
_cod_original_sg_symbol_H-M C2/c
_cod_database_code 4348104

loop_
_symmetry_equiv_pos_as_xyz
'x, y, z'
'-x, y, -z+1/2'
'x+1/2, y+1/2, z'
'-x+1/2, y+1/2, -z+1/2'
'-x, -y, -z'
'x, -y, z-1/2'
'-x+1/2, -y+1/2, -z'
'x+1/2, -y+1/2, z-1/2'

loop_
_atom_site_label
_atom_site_type_symbol
_atom_site_fract_x
_atom_site_fract_y
_atom_site_fract_z
_atom_site_U_iso_or_equiv
_atom_site_adp_type
_atom_site_occupancy
_atom_site_symmetry_multiplicity
_atom_site_calc_flag
_atom_site_refinement_flags
W1 W 0.29024(3) 0.21723(6) -0.14862(5) 0.0403(3) Uani 1 1 d .
W2 W 0.32877(3) 0.40125(6) 0.08799(5) 0.0454(3) Uani 1 1 d .
W3 W 0.32491(3) 0.02748(6) 0.08864(5) 0.0435(3) Uani 1 1 d .
W4 W 0.40393(3) 0.02144(6) 0.05726(5) 0.0443(3) Uani 1 1 d .
W5 W 0.36872(3) 0.20645(7) -0.18406(5) 0.0450(3) Uani 1 1 d .
W6 W 0.41813(3) 0.19778(7) 0.13576(5) 0.0448(3) Uani 1 1 d .
W7 W 0.38507(3) 0.40132(7) -0.09825(5) 0.0465(3) Uani 1 1 d .
W8 W 0.33827(3) 0.20286(6) 0.16761(5) 0.0440(3) Uani 1 1 d .
W9 W 0.40781(3) 0.39752(6) 0.05328(5) 0.0463(3) Uani 1 1 d .
W10 W 0.30647(3) 0.40989(6) -0.06427(5) 0.0430(3) Uani 1 1 d .
W11 W 0.37750(3) 0.02517(7) -0.10941(5) 0.0451(3) Uani 1 1 d .
W12 W 0.29861(3) 0.03563(6) -0.07550(5) 0.0427(3) Uani 1 1 d .
W13 W 0.45503(3) 0.07761(7) -0.05174(6) 0.0506(3) Uani 1 1 d .
W14 W 0.46937(3) 0.25804(7) 0.02713(6) 0.0499(3) Uani 1 1 d .
W15 W 0.44595(3) 0.26206(7) -0.12710(6) 0.0509(3) Uani 1 1 d .
Gd1 Gd 0.43109(4) -0.21981(9) 0.10643(7) 0.0521(4) Uani 1 1 d .
Gd2 Gd 0.25120(3) 0.20994(8) -0.32554(6) 0.0475(4) Uani 1 1 d .
Co1 Co 0.26511(8) 0.15761(19) 0.10600(16) 0.0409(8) Uani 1 1 d .
Co2 Co 0.24299(8) 0.16625(18) -0.03675(15) 0.0364(7) Uani 1 1 d .
Co3 Co 0.44641(11) 0.1920(3) 0.3064(2) 0.0619(11) Uiso 1 1 d .
P1 P 0.31135(15) 0.2168(3) 0.0106(3) 0.0339(14) Uani 1 1 d .
P2 P 0.39673(15) 0.2069(4) -0.0260(3) 0.0358(14) Uani 1 1 d .
O1 O 0.5026(5) 0.2895(12) 0.0645(10) 0.063(6) Uiso 1 1 d .
O2 O 0.4091(6) -0.2109(13) -0.0005(11) 0.068(6) Uiso 1 1 d .
O3 O 0.4590(5) 0.1522(13) -0.1200(10) 0.065(6) Uiso 1 1 d .
O4 O 0.3846(4) 0.0015(11) -0.0241(8) 0.050(4) Uiso 1 1 d .
O5 O 0.4645(5) 0.2996(12) -0.1859(10) 0.061(5) Uiso 1 1 d .
O6 O 0.4075(6) -0.3530(14) 0.0767(11) 0.074(6) Uiso 1 1 d .
O7 O 0.3031(5) 0.1857(13) -0.3196(10) 0.065(6) Uiso 1 1 d .
O8 O 0.2970(5) 0.4938(12) -0.1139(9) 0.056(5) Uiso 1 1 d .
O9 O 0.4775(5) -0.0019(12) -0.0639(10) 0.063(5) Uiso 1 1 d .
O10 O 0.3859(6) 0.4812(13) -0.1476(11) 0.069(6) Uiso 1 1 d .
O11 O 0.2169(5) 0.1806(12) -0.2499(9) 0.057(5) Uiso 1 1 d .
O12 O 0.3118(4) 0.1723(10) -0.0511(8) 0.041(4) Uiso 1 1 d .
O13 O 0.2428(5) 0.2756(12) -0.4269(9) 0.057(5) Uiso 1 1 d .
O14 O 0.4736(5) 0.2933(11) -0.0570(9) 0.054(5) Uiso 1 1 d .
O15 O 0.3070(4) 0.3210(10) -0.1227(8) 0.043(4) Uiso 1 1 d .
O16 O 0.3885(4) 0.2986(10) -0.0206(8) 0.045(4) Uiso 1 1 d .
O17 O 0.2897(4) -0.0621(10) -0.1033(8) 0.047(4) Uiso 1 1 d .
O18 O 0.3232(4) 0.3061(10) 0.0092(8) 0.045(4) Uiso 1 1 d .
O19 O 0.4523(4) 0.2069(10) 0.0901(8) 0.042(4) Uiso 1 1 d .
O20 O 0.4449(5) 0.3505(11) 0.0311(9) 0.051(5) Uiso 1 1 d .
O21 O 0.3639(5) 0.2253(11) -0.2623(9) 0.053(5) Uiso 1 1 d .
O22 O 0.3784(5) -0.0723(12) -0.1389(10) 0.063(5) Uiso 1 1 d .
O23 O 0.3816(4) 0.1880(11) 0.1546(9) 0.050(4) Uiso 1 1 d .
O24 O 0.3701(5) 0.4104(11) 0.0620(9) 0.053(5) Uiso 1 1 d .
O25 O 0.4108(4) 0.3076(10) 0.1103(8) 0.042(4) Uiso 1 1 d .
O26 O 0.2578(5) 0.0700(11) -0.2800(9) 0.051(5) Uiso 1 1 d .
O27 O 0.4802(5) 0.1492(11) 0.0019(9) 0.053(5) Uiso 1 1 d .
O28 O 0.4392(5) 0.0423(12) 0.0183(9) 0.057(5) Uiso 1 1 d .
O29 O 0.2517(5) 0.1030(11) 0.1869(9) 0.052(5) Uiso 1 1 d .
O30 O 0.3351(5) 0.4804(12) 0.1388(9) 0.060(5) Uiso 1 1 d .
O31 O 0.2658(4) 0.0636(11) -0.0451(8) 0.048(4) Uiso 1 1 d .
O32 O 0.3217(4) 0.0122(10) 0.0027(8) 0.046(4) Uiso 1 1 d .
O33 O 0.3744(4) 0.0855(11) -0.1841(9) 0.049(4) Uiso 1 1 d .
O34 O 0.2604(5) 0.1101(11) -0.4073(9) 0.056(5) Uiso 1 1 d .
O35 O 0.2056(5) 0.1629(12) -0.3806(9) 0.056(5) Uiso 1 1 d .
O36 O 0.3703(5) 0.3150(11) -0.1518(9) 0.050(4) Uiso 1 1 d .
O37 O 0.2877(4) 0.0525(11) 0.0926(8) 0.049(4) Uiso 1 1 d .
O38 O 0.3297(4) 0.1673(10) 0.0623(8) 0.046(4) Uiso 1 1 d .
O39 O 0.2754(5) 0.2401(11) -0.2231(9) 0.052(5) Uiso 1 1 d .
O40 O 0.3272(4) -0.0741(11) 0.1133(9) 0.050(4) Uiso 1 1 d .
O41 O 0.4240(5) 0.4752(12) 0.0975(10) 0.061(5) Uiso 1 1 d .
O42 O 0.4387(5) 0.2120(11) 0.2085(9) 0.051(5) Uiso 1 1 d .
O43 O 0.3463(5) 0.2187(11) 0.2451(9) 0.054(5) Uiso 1 1 d .
O44 O 0.4043(5) 0.4527(11) -0.0228(9) 0.055(5) Uiso 1 1 d .
O45 O 0.3783(4) 0.1656(10) -0.0804(8) 0.044(4) Uiso 1 1 d .
O46 O 0.2591(4) 0.2337(10) -0.1115(8) 0.045(4) Uiso 1 1 d .
O47 O 0.3691(4) 0.0309(10) 0.0834(8) 0.048(4) Uiso 1 1 d .
O48 O 0.2710(4) 0.3787(11) -0.0468(8) 0.048(4) Uiso 1 1 d .
O49 O 0.3965(4) 0.1609(9) 0.0366(8) 0.039(4) Uiso 1 1 d .
O50 O 0.3386(4) 0.0839(10) 0.1654(8) 0.042(4) Uiso 1 1 d .
O51 O 0.3308(5) 0.1961(11) -0.1712(9) 0.052(5) Uiso 1 1 d .
O52 O 0.2878(4) 0.0988(9) -0.1485(8) 0.039(4) Uiso 1 1 d .
O53 O 0.4231(4) 0.3539(11) -0.1083(9) 0.050(4) Uiso 1 1 d .
O54 O 0.3449(4) 0.3114(10) 0.1356(8) 0.046(4) Uiso 1 1 d .
O55 O 0.4241(4) 0.0776(9) 0.1272(7) 0.035(4) Uiso 1 1 d .
O56 O 0.4212(5) 0.0477(12) -0.1005(9) 0.057(5) Uiso 1 1 d .
O57 O 0.3494(5) 0.4155(11) -0.0736(9) 0.051(5) Uiso 1 1 d .
O58 O 0.2989(4) 0.2106(10) 0.1577(9) 0.049(4) Uiso 1 1 d .
O59 O 0.4125(4) 0.2164(10) -0.1704(8) 0.044(4) Uiso 1 1 d .
O60 O 0.4138(4) -0.0788(10) 0.0807(8) 0.047(4) Uiso 1 1 d .
O61 O 0.3177(4) 0.4635(10) 0.0112(8) 0.045(4) Uiso 1 1 d .
O62 O 0.3388(5) 0.0353(11) -0.1052(9) 0.052(5) Uiso 1 1 d .
O63 O 0.4298(4) 0.2036(10) -0.0391(8) 0.041(4) Uiso 1 1 d .
O64 O 0.2917(4) 0.3778(10) 0.0931(8) 0.048(4) Uiso 1 1 d .
O65 O 0.2790(5) 0.2206(11) 0.0227(9) 0.050(5) Uiso 1 1 d .
O66 O 0.2191(6) 0.3256(14) -0.3077(11) 0.074(6) Uiso 1 1 d .
O67 O 0.4232(9) -0.301(2) 0.1979(16) 0.115(10) Uiso 1 1 d .
O68 O 0.4771(10) -0.240(2) 0.1738(19) 0.138(13) Uiso 1 1 d .
O69 O 0.4654(8) -0.1326(19) 0.0609(15) 0.107(9) Uiso 1 1 d .
O70 O 0.4634(7) -0.3045(16) 0.0557(13) 0.092(8) Uiso 1 1 d .
O71 O 0.4323(6) -0.1285(14) 0.1964(11) 0.078(7) Uiso 1 1 d .
O72 O 0.4899(7) 0.1849(17) 0.3070(14) 0.096(8) Uiso 1 1 d .
O73 O 0.4515(7) 0.3164(18) 0.3217(14) 0.102(9) Uiso 1 1 d .
O74 O 0.4531(7) 0.1701(16) 0.4065(13) 0.090(8) Uiso 1 1 d .
O75 O 0.4396(7) 0.0664(16) 0.2952(13) 0.089(7) Uiso 1 1 d .
O76 O 0.3797(6) -0.2056(15) 0.1155(12) 0.082(7) Uiso 1 1 d .
O77 O 0.4033(7) 0.2077(15) 0.3135(13) 0.086(7) Uiso 1 1 d .
O78 O 0.2775(6) 0.3419(15) -0.3278(12) 0.083(7) Uiso 1 1 d .
O101 O 0.1781(7) 0.1012(15) 0.2369(13) 0.086(7) Uiso 1 1 d .
O102 O 0.1894(6) 0.4961(14) -0.2579(11) 0.077(7) Uiso 1 1 d .
O103 O 0.1068(5) 0.5085(13) -0.2193(10) 0.070(6) Uiso 1 1 d .
O104 O 0.3581(10) -0.393(2) 0.0014(19) 0.142(14) Uiso 1 1 d .
O105 O 0.1591(8) 0.261(2) -0.3718(16) 0.118(10) Uiso 1 1 d .
O106 O 0.3799(9) 0.581(2) 0.2117(17) 0.120(11) Uiso 1 1 d .
O107 O 0.3883(8) 0.369(2) 0.2386(16) 0.117(10) Uiso 1 1 d .
O108 O 0.1976(9) 0.279(2) -0.5216(17) 0.125(11) Uiso 1 1 d .
O109 O 0.5170(8) -0.0432(19) -0.1464(15) 0.110(9) Uiso 1 1 d .
O110 O 0.1667(7) 0.0846(18) -0.2797(14) 0.101(9) Uiso 1 1 d .
O111 O 0.3510(6) -0.1495(16) -0.0177(12) 0.087(7) Uiso 1 1 d .
O112 O 0.2268(5) 0.0103(13) -0.1855(10) 0.067(6) Uiso 1 1 d .
O113 O 0.2335(5) 0.0799(13) -0.5246(10) 0.065(6) Uiso 1 1 d .
O114 O 0.4381(12) -0.382(3) -0.054(2) 0.171(17) Uiso 1 1 d .
O115 O 0.3777(14) -0.358(3) -0.090(3) 0.19(2) Uiso 1 1 d .
O116 O 0.5164(11) 0.353(3) 0.312(2) 0.162(16) Uiso 1 1 d .
O117 O 0.3272(16) -0.345(4) 0.083(3) 0.108(19) Uiso 0.50 1 d P
O118 O 0.478(2) -0.515(5) -0.038(4) 0.16(3) Uiso 0.50 1 d P
O119 O 0.4828(19) 0.081(5) -0.220(4) 0.13(2) Uiso 0.50 1 d P

loop_
_atom_site_aniso_label
_atom_site_aniso_U_11
_atom_site_aniso_U_22
_atom_site_aniso_U_33
_atom_site_aniso_U_23
_atom_site_aniso_U_13
_atom_site_aniso_U_12
W1 0.0377(7) 0.0434(5) 0.0394(6) -0.0008(4) 0.0040(5) 0.0006(5)
W2 0.0429(7) 0.0447(5) 0.0483(7) -0.0039(5) 0.0051(5) -0.0008(5)
W3 0.0421(7) 0.0444(5) 0.0439(6) 0.0024(4) 0.0055(5) -0.0001(5)
W4 0.0414(7) 0.0450(5) 0.0463(6) 0.0014(5) 0.0055(5) 0.0029(5)
W5 0.0400(7) 0.0517(6) 0.0435(6) 0.0013(5) 0.0062(5) 0.0018(5)
W6 0.0403(7) 0.0491(6) 0.0440(6) 0.0009(5) 0.0025(5) 0.0008(5)
W7 0.0415(7) 0.0475(6) 0.0503(7) 0.0044(5) 0.0062(5) -0.0011(5)
W8 0.0417(7) 0.0489(6) 0.0412(6) -0.0023(4) 0.0048(5) 0.0002(5)
W9 0.0410(7) 0.0452(6) 0.0519(7) -0.0006(5) 0.0031(5) -0.0017(5)
W10 0.0394(7) 0.0408(5) 0.0485(7) -0.0009(4) 0.0053(5) 0.0004(5)
W11 0.0420(7) 0.0479(6) 0.0455(6) -0.0031(5) 0.0067(5) 0.0025(5)
W12 0.0414(7) 0.0429(5) 0.0437(6) -0.0022(4) 0.0055(5) 0.0004(5)
W13 0.0432(7) 0.0535(6) 0.0555(7) 0.0016(5) 0.0085(5) 0.0029(5)
W14 0.0412(7) 0.0538(6) 0.0543(7) 0.0021(5) 0.0047(5) 0.0009(5)
W15 0.0424(7) 0.0581(6) 0.0527(7) 0.0048(5) 0.0086(5) 0.0005(5)
Gd1 0.0474(9) 0.0537(7) 0.0552(9) -0.0004(6) 0.0068(7) 0.0038(7)
Gd2 0.0533(10) 0.0452(7) 0.0431(8) 0.0000(5) 0.0036(6) 0.0034(6)
Co1 0.042(2) 0.0394(16) 0.0412(19) -0.0005(14) 0.0043(16) -0.0009(15)
Co2 0.035(2) 0.0359(15) 0.0383(19) -0.0009(13) 0.0039(15) -0.0004(14)
P1 0.032(4) 0.031(3) 0.038(4) -0.002(2) 0.006(3) 0.007(3)
P2 0.036(4) 0.037(3) 0.034(3) 0.002(2) 0.004(3) 0.003(3)

loop_
_atom_type_symbol
_atom_type_description
_atom_type_scat_dispersion_real
_atom_type_scat_dispersion_imag
_atom_type_scat_source
O O 0.0106 0.0060 'International Tables Vol C Tables 4.2.6.8 and 6.1.1.4'
H H 0.0000 0.0000 'International Tables Vol C Tables 4.2.6.8 and 6.1.1.4'
P P 0.1023 0.0942 'International Tables Vol C Tables 4.2.6.8 and 6.1.1.4'
Co Co 0.3494 0.9721 'International Tables Vol C Tables 4.2.6.8 and 6.1.1.4'
Gd Gd -0.1653 3.9035 'International Tables Vol C Tables 4.2.6.8 and 6.1.1.4'
W W -0.8490 6.8722 'International Tables Vol C Tables 4.2.6.8 and 6.1.1.4'

loop_
_geom_angle_atom_site_label_1
_geom_angle_atom_site_label_2
_geom_angle_atom_site_label_3
_geom_angle
_geom_angle_site_symmetry_1
_geom_angle_site_symmetry_3
O39 W1 O46 99.5(9) . .
O39 W1 O15 100.7(8) . .
O46 W1 O15 93.0(8) . .
O39 W1 O52 101.5(8) . .
O46 W1 O52 95.6(8) . .
O15 W1 O52 154.4(7) . .
O39 W1 O51 93.5(9) . .
O46 W1 O51 166.9(8) . .
O15 W1 O51 82.6(8) . .
O52 W1 O51 83.6(7) . .
O39 W1 O12 173.9(7) . .
O46 W1 O12 84.0(7) . .
O15 W1 O12 84.1(7) . .
O52 W1 O12 73.0(6) . .
O51 W1 O12 83.3(7) . .
O30 W2 O64 101.5(10) . .
O30 W2 O54 101.5(9) . .
O64 W2 O54 96.4(8) . .
O30 W2 O61 100.2(8) . .
O64 W2 O61 91.5(8) . .
O54 W2 O61 154.9(8) . .
O30 W2 O24 92.7(9) . .
O64 W2 O24 165.4(8) . .
O54 W2 O24 84.2(8) . .
O61 W2 O24 82.3(8) . .
O30 W2 O18 171.6(8) . .
O64 W2 O18 84.1(8) . .
O54 W2 O18 84.0(7) . .
O61 W2 O18 73.1(6) . .
O24 W2 O18 81.5(7) . .
O40 W3 O37 102.6(9) . .
O40 W3 O32 100.4(8) . .
O37 W3 O32 98.0(8) . .
O40 W3 O50 100.2(8) . .
O37 W3 O50 92.8(8) . .
O32 W3 O50 154.0(7) . .
O40 W3 O47 91.4(8) . .
O37 W3 O47 165.3(7) . .
O32 W3 O47 83.5(8) . .
O50 W3 O47 80.3(7) . .
O40 W3 O38 170.7(8) . .
O37 W3 O38 85.4(7) . .
O32 W3 O38 83.0(7) . .
O50 W3 O38 74.4(6) . .
O47 W3 O38 80.3(7) . .
O60 W4 O47 101.2(8) . .
O60 W4 O4 100.8(8) . .
O47 W4 O4 89.6(8) . .
O60 W4 O55 97.3(8) . .
O47 W4 O55 93.5(8) . .
O4 W4 O55 160.7(7) . .
O60 W4 O28 95.2(9) . .
O47 W4 O28 163.6(8) . .
O4 W4 O28 85.8(9) . .
O55 W4 O28 85.9(8) . .
O60 W4 O49 171.6(8) . .
O47 W4 O49 82.2(7) . .
O4 W4 O49 86.8(7) . .
O55 W4 O49 74.8(6) . .
O28 W4 O49 81.8(7) . .
O21 W5 O51 100.3(9) . .
O21 W5 O36 101.6(8) . .
O51 W5 O36 90.9(8) . .
O21 W5 O33 99.9(8) . .
O51 W5 O33 92.3(8) . .
O36 W5 O33 157.3(8) . .
O21 W5 O59 96.8(9) . .
O51 W5 O59 162.7(8) . .
O36 W5 O59 83.4(8) . .
O33 W5 O59 87.0(7) . .
O21 W5 O45 172.8(8) . .
O51 W5 O45 83.0(8) . .
O36 W5 O45 84.7(7) . .
O33 W5 O45 73.5(7) . .
O59 W5 O45 80.2(7) . .
O42 W6 O23 102.0(9) . .
O42 W6 O25 101.5(8) . .
O23 W6 O25 90.9(8) . .
O42 W6 O55 98.6(7) . .
O23 W6 O55 94.8(7) . .
O25 W6 O55 157.4(7) . .
O42 W6 O19 94.7(9) . .
O23 W6 O19 163.2(8) . .
O25 W6 O19 84.4(7) . .
O55 W6 O19 83.9(7) . .
O42 W6 O49 170.2(8) . .
O23 W6 O49 84.2(7) . .
O25 W6 O49 85.9(7) . .
O55 W6 O49 73.1(6) . .
O19 W6 O49 79.4(7) . .
O10 W7 O57 101.3(10) . .
O10 W7 O36 101.8(10) . .
O57 W7 O36 90.9(8) . .
O10 W7 O44 99.8(10) . .
O57 W7 O44 90.9(9) . .
O36 W7 O44 157.5(8) . .
O10 W7 O53 97.3(10) . .
O57 W7 O53 161.3(8) . .
O36 W7 O53 83.7(8) . .
O44 W7 O53 87.4(8) . .
O10 W7 O16 172.7(9) . .
O57 W7 O16 81.2(7) . .
O36 W7 O16 84.9(7) . .
O44 W7 O16 73.2(7) . .
O53 W7 O16 80.5(7) . .
O43 W8 O58 100.6(9) . .
O43 W8 O50 100.0(8) . .
O58 W8 O50 94.5(8) . .
O43 W8 O54 101.7(8) . .
O58 W8 O54 95.9(8) . .
O50 W8 O54 153.7(8) . .
O43 W8 O23 94.3(9) . .
O58 W8 O23 165.1(8) . .
O50 W8 O23 82.5(7) . .
O54 W8 O23 81.3(8) . .
O43 W8 O38 173.9(8) . .
O58 W8 O38 82.7(8) . .
O50 W8 O38 74.5(7) . .
O54 W8 O38 83.0(7) . .
O23 W8 O38 82.4(7) . .
O41 W9 O24 102.2(10) . .
O41 W9 O44 97.6(9) . .
O24 W9 O44 94.4(9) . .
O41 W9 O25 101.7(9) . .
O24 W9 O25 90.0(8) . .
O44 W9 O25 158.7(8) . .
O41 W9 O20 95.6(9) . .
O24 W9 O20 162.0(8) . .
O44 W9 O20 86.2(8) . .
O25 W9 O20 83.4(8) . .
O41 W9 O16 171.2(9) . .
O24 W9 O16 82.8(8) . .
O44 W9 O16 74.6(7) . .
O25 W9 O16 85.4(7) . .
O20 W9 O16 80.1(7) . .
O8 W10 O48 101.1(9) . .
O8 W10 O61 101.9(8) . .
O48 W10 O61 95.1(8) . .
O8 W10 O15 100.9(8) . .
O48 W10 O15 91.7(8) . .
O61 W10 O15 154.5(7) . .
O8 W10 O57 93.7(9) . .
O48 W10 O57 164.7(8) . .
O61 W10 O57 85.1(8) . .
O15 W10 O57 82.1(8) . .
O8 W10 O18 173.7(8) . .
O48 W10 O18 82.9(7) . .
O61 W10 O18 72.8(7) . .
O15 W10 O18 83.8(7) . .
O57 W10 O18 82.6(7) . .
O22 W11 O62 100.4(10) . .
O22 W11 O4 100.3(9) . .
O62 W11 O4 90.2(9) . .
O22 W11 O33 98.6(9) . .
O62 W11 O33 92.5(9) . .
O4 W11 O33 160.1(8) . .
O22 W11 O56 97.1(10) . .
O62 W11 O56 162.4(8) . .
O4 W11 O56 84.7(8) . .
O33 W11 O56 86.8(8) . .
O22 W11 O45 172.6(9) . .
O62 W11 O45 83.0(7) . .
O4 W11 O45 86.2(7) . .
O33 W11 O45 74.6(7) . .
O56 W11 O45 79.8(7) . .
O17 W12 O31 101.0(9) . .
O17 W12 O52 100.0(8) . .
O31 W12 O52 92.4(8) . .
O17 W12 O32 102.1(8) . .
O31 W12 O32 96.2(8) . .
O52 W12 O32 154.3(7) . .
O17 W12 O62 93.8(8) . .
O31 W12 O62 165.0(7) . .
O52 W12 O62 82.9(8) . .
O32 W12 O62 82.6(8) . .
O17 W12 O12 172.4(7) . .
O31 W12 O12 83.3(7) . .
O52 W12 O12 73.4(6) . .
O32 W12 O12 83.6(7) . .
O62 W12 O12 81.8(7) . .
O9 W13 O56 101.4(10) . .
O9 W13 O28 102.4(10) . .
O56 W13 O28 90.0(9) . .
O9 W13 O27 102.9(10) . .
O56 W13 O27 155.6(9) . .
O28 W13 O27 87.3(9) . .
O9 W13 O3 102.8(10) . .
O56 W13 O3 83.1(9) . .
O28 W13 O3 154.7(9) . .
O27 W13 O3 89.1(9) . .
O9 W13 O63 170.5(9) . .
O56 W13 O63 84.5(8) . .
O28 W13 O63 84.9(7) . .
O27 W13 O63 71.1(7) . .
O3 W13 O63 70.2(8) . .
O1 W14 O19 102.7(9) . .
O1 W14 O20 104.2(9) . .
O19 W14 O20 89.9(8) . .
O1 W14 O27 99.0(9) . .
O19 W14 O27 87.8(8) . .
O20 W14 O27 156.5(9) . .
O1 W14 O14 99.4(10) . .
O19 W14 O14 157.7(8) . .
O20 W14 O14 87.3(8) . .
O27 W14 O14 86.1(8) . .
O1 W14 O63 167.9(9) . .
O19 W14 O63 85.4(7) . .
O20 W14 O63 84.6(7) . .
O27 W14 O63 71.9(7) . .
O14 W14 O63 72.4(7) . .
O5 W15 O59 102.7(9) . .
O5 W15 O3 101.8(10) . .
O59 W15 O3 84.3(9) . .
O5 W15 O53 103.5(9) . .
O59 W15 O53 88.5(8) . .
O3 W15 O53 154.7(9) . .
O5 W15 O14 99.2(10) . .
O59 W15 O14 158.1(8) . .
O3 W15 O14 90.7(9) . .
O53 W15 O14 86.9(8) . .
O5 W15 O63 169.1(9) . .
O59 W15 O63 85.7(7) . .
O3 W15 O63 71.8(8) . .
O53 W15 O63 83.5(7) . .
O14 W15 O63 72.6(7) . .
O70 Gd1 O76 140.3(9) . .
O70 Gd1 O2 77.7(9) . .
O76 Gd1 O2 78.1(9) . .
O70 Gd1 O68 70.2(12) . .
O76 Gd1 O68 138.2(12) . .
O2 Gd1 O68 143.7(12) . .
O70 Gd1 O69 70.1(10) . .
O76 Gd1 O69 132.8(10) . .
O2 Gd1 O69 77.1(10) . .
O68 Gd1 O69 76.4(13) . .
O70 Gd1 O60 128.6(8) . .
O76 Gd1 O60 68.9(7) . .
O2 Gd1 O60 69.2(6) . .
O68 Gd1 O60 119.4(10) . .
O69 Gd1 O60 65.0(9) . .
O70 Gd1 O6 70.1(9) . .
O76 Gd1 O6 72.7(8) . .
O2 Gd1 O6 71.7(7) . .
O68 Gd1 O6 111.2(11) . .
O69 Gd1 O6 133.4(9) . .
O60 Gd1 O6 129.4(7) . .
O70 Gd1 O71 140.0(10) . .
O76 Gd1 O71 77.8(9) . .
O2 Gd1 O71 134.5(8) . .
O68 Gd1 O71 70.8(12) . .
O69 Gd1 O71 92.2(10) . .
O60 Gd1 O71 66.3(7) . .
O6 Gd1 O71 134.3(8) . .
O70 Gd1 O67 104.2(11) . .
O76 Gd1 O67 74.1(11) . .
O2 Gd1 O67 136.8(10) . .
O68 Gd1 O67 69.6(14) . .
O69 Gd1 O67 145.1(12) . .
O60 Gd1 O67 127.0(9) . .
O6 Gd1 O67 68.8(10) . .
O71 Gd1 O67 69.9(10) . .
O35 Gd2 O7 140.3(7) . .
O35 Gd2 O39 142.3(7) . .
O7 Gd2 O39 69.9(7) . .
O35 Gd2 O13 70.4(7) . .
O7 Gd2 O13 98.5(7) . .
O39 Gd2 O13 138.8(6) . .
O35 Gd2 O66 79.3(8) . .
O7 Gd2 O66 137.2(8) . .
O39 Gd2 O66 84.8(7) . .
O13 Gd2 O66 78.0(7) . .
O35 Gd2 O78 131.7(8) . .
O7 Gd2 O78 69.7(8) . .
O39 Gd2 O78 71.3(8) . .
O13 Gd2 O78 67.7(8) . .
O66 Gd2 O78 69.7(9) . .
O35 Gd2 O26 87.9(6) . .
O7 Gd2 O26 76.4(7) . .
O39 Gd2 O26 78.1(6) . .
O13 Gd2 O26 139.4(6) . .
O66 Gd2 O26 132.5(7) . .
O78 Gd2 O26 140.2(8) . .
O35 Gd2 O34 70.0(7) . .
O7 Gd2 O34 70.5(7) . .
O39 Gd2 O34 134.2(7) . .
O13 Gd2 O34 69.4(6) . .
O66 Gd2 O34 140.9(7) . .
O78 Gd2 O34 114.4(8) . .
O26 Gd2 O34 71.1(6) . .
O35 Gd2 O11 71.4(7) . .
O7 Gd2 O11 130.6(7) . .
O39 Gd2 O11 71.0(7) . .
O13 Gd2 O11 130.8(7) . .
O66 Gd2 O11 65.4(7) . .
O78 Gd2 O11 122.7(8) . .
O26 Gd2 O11 67.1(6) . .
O34 Gd2 O11 122.9(6) . .
O58 Co1 O37 93.8(8) . .
O58 Co1 O48 170.9(7) . 7
O37 Co1 O48 93.3(8) . 7
O58 Co1 O46 89.2(7) . 7
O37 Co1 O46 175.1(8) . 7
O48 Co1 O46 83.3(7) 7 7
O58 Co1 O29 89.9(8) . .
O37 Co1 O29 89.4(7) . .
O48 Co1 O29 95.9(8) 7 .
O46 Co1 O29 94.5(7) 7 .
O58 Co1 O65 88.8(8) . .
O37 Co1 O65 92.9(7) . .
O48 Co1 O65 85.1(7) 7 .
O46 Co1 O65 83.3(7) 7 .
O29 Co1 O65 177.5(7) . .
O31 Co2 O64 92.0(8) . 7
O31 Co2 O65 175.8(8) . 7
O64 Co2 O65 92.2(8) 7 7
O31 Co2 O65 91.3(8) . .
O64 Co2 O65 176.6(7) 7 .
O65 Co2 O65 84.5(8) 7 .
O31 Co2 O48 91.4(7) . 7
O64 Co2 O48 95.5(7) 7 7
O65 Co2 O48 87.7(7) 7 7
O65 Co2 O48 85.4(7) . 7
O31 Co2 O46 96.1(7) . .
O64 Co2 O46 92.3(7) 7 .
O65 Co2 O46 84.3(7) 7 .
O65 Co2 O46 86.4(7) . .
O48 Co2 O46 169.0(7) 7 .
O72 Co3 O77 173.9(12) . .
O72 Co3 O73 87.8(13) . .
O77 Co3 O73 87.6(12) . .
O72 Co3 O75 94.6(12) . .
O77 Co3 O75 89.8(11) . .
O73 Co3 O75 176.5(13) . .
O72 Co3 O42 92.2(10) . .
O77 Co3 O42 91.8(10) . .
O73 Co3 O42 90.9(10) . .
O75 Co3 O42 91.6(9) . .
O72 Co3 O74 89.1(12) . .
O77 Co3 O74 86.9(11) . .
O73 Co3 O74 89.9(11) . .
O75 Co3 O74 87.6(10) . .
O42 Co3 O74 178.5(10) . .
O12 P1 O38 109.4(10) . .
O12 P1 O18 111.8(10) . .
O38 P1 O18 109.9(10) . .
O12 P1 O65 107.5(10) . .
O38 P1 O65 109.8(11) . .
O18 P1 O65 108.5(10) . .
O45 P2 O16 111.5(10) . .
O45 P2 O49 114.1(10) . .
O16 P2 O49 111.0(10) . .
O45 P2 O63 106.7(10) . .
O16 P2 O63 107.4(10) . .
O49 P2 O63 105.6(10) . .
W15 O3 W13 125.8(12) . .
W11 O4 W4 152.3(11) . .
P1 O12 W12 127.6(10) . .
P1 O12 W1 127.1(9) . .
W12 O12 W1 91.2(6) . .
W15 O14 W14 122.2(11) . .
W1 O15 W10 144.5(10) . .
P2 O16 W9 129.2(11) . .
P2 O16 W7 127.8(10) . .
W9 O16 W7 90.0(6) . .
P1 O18 W2 127.8(10) . .
P1 O18 W10 126.2(10) . .
W2 O18 W10 91.7(6) . .
W14 O19 W6 148.1(10) . .
W14 O20 W9 148.8(11) . .
W6 O23 W8 167.2(11) . .
W9 O24 W2 165.5(11) . .
W6 O25 W9 155.2(10) . .
W13 O27 W14 124.5(11) . .
W13 O28 W4 147.8(12) . .
W12 O31 Co2 136.9(10) . .
W3 O32 W12 145.1(11) . .
W11 O33 W5 120.2(9) . .
W7 O36 W5 155.6(12) . .
W3 O37 Co1 135.6(10) . .
P1 O38 W3 128.1(10) . .
P1 O38 W8 126.4(10) . .
W3 O38 W8 90.1(6) . .
W1 O39 Gd2 155.6(10) . .
W6 O42 Co3 151.7(11) . .
W9 O44 W7 121.6(10) . .
P2 O45 W5 130.2(10) . .
P2 O45 W11 128.4(10) . .
W5 O45 W11 90.9(6) . .
W1 O46 Co1 128.8(9) . 7
W1 O46 Co2 130.9(9) . .
Co1 O46 Co2 97.7(8) 7 .
W4 O47 W3 163.3(11) . .
W10 O48 Co1 128.8(10) . 7
W10 O48 Co2 131.7(10) . 7
Co1 O48 Co2 97.4(8) 7 7
P2 O49 W4 128.0(9) . .
P2 O49 W6 129.8(9) . .
W4 O49 W6 91.9(6) . .
W8 O50 W3 119.2(9) . .
W5 O51 W1 164.1(11) . .
W12 O52 W1 121.8(9) . .
W15 O53 W7 149.9(11) . .
W2 O54 W8 146.4(11) . .
W4 O55 W6 119.0(8) . .
W13 O56 W11 149.1(12) . .
W7 O57 W10 164.8(11) . .
W8 O58 Co1 137.2(10) . .
W15 O59 W5 149.2(10) . .
W4 O60 Gd1 174.4(11) . .
W10 O61 W2 121.8(9) . .
W11 O62 W12 163.8(11) . .
P2 O63 W14 124.0(9) . .
P2 O63 W15 123.7(9) . .
W14 O63 W15 92.9(6) . .
P2 O63 W13 123.1(9) . .
W14 O63 W13 92.4(6) . .
W15 O63 W13 91.8(6) . .
W2 O64 Co2 136.9(10) . 7
P1 O65 Co2 123.1(10) . 7
P1 O65 Co2 124.1(11) . .
Co2 O65 Co2 95.5(8) 7 .
P1 O65 Co1 120.5(11) . .
Co2 O65 Co1 94.2(8) 7 .
Co2 O65 Co1 91.4(7) . .

loop_
_geom_bond_atom_site_label_1
_geom_bond_atom_site_label_2
_geom_bond_distance
_geom_bond_site_symmetry_2
W1 O39 1.722(19) .
W1 O46 1.771(19) .
W1 O15 1.901(16) .
W1 O52 1.918(15) .
W1 O51 2.03(2) .
W1 O12 2.346(17) .
W2 O30 1.70(2) .
W2 O64 1.77(2) .
W2 O54 1.882(18) .
W2 O61 1.968(17) .
W2 O24 2.07(2) .
W2 O18 2.302(17) .
W3 O40 1.727(18) .
W3 O37 1.78(2) .
W3 O32 1.888(18) .
W3 O50 1.943(17) .
W3 O47 2.06(2) .
W3 O38 2.353(17) .
W4 O60 1.743(17) .
W4 O47 1.79(2) .
W4 O4 1.909(19) .
W4 O55 1.911(16) .
W4 O28 1.97(2) .
W4 O49 2.317(15) .
W5 O21 1.729(19) .
W5 O51 1.82(2) .
W5 O36 1.890(18) .
W5 O33 1.974(17) .
W5 O59 2.008(19) .
W5 O45 2.351(17) .
W6 O42 1.76(2) .
W6 O23 1.80(2) .
W6 O25 1.879(16) .
W6 O55 1.976(15) .
W6 O19 1.990(19) .
W6 O49 2.342(17) .
W7 O10 1.69(2) .
W7 O57 1.82(2) .
W7 O36 1.890(18) .
W7 O44 1.95(2) .
W7 O53 1.96(2) .
W7 O16 2.370(17) .
W8 O43 1.71(2) .
W8 O58 1.81(2) .
W8 O50 1.925(16) .
W8 O54 1.932(17) .
W8 O23 2.07(2) .
W8 O38 2.361(18) .
W9 O41 1.70(2) .
W9 O24 1.79(2) .
W9 O44 1.881(19) .
W9 O25 1.911(16) .
W9 O20 1.99(2) .
W9 O16 2.363(17) .
W10 O8 1.757(19) .
W10 O48 1.80(2) .
W10 O61 1.878(17) .
W10 O15 1.930(17) .
W10 O57 2.02(2) .
W10 O18 2.380(17) .
W11 O22 1.71(2) .
W11 O62 1.81(2) .
W11 O4 1.894(18) .
W11 O33 1.897(18) .
W11 O56 2.03(2) .
W11 O45 2.357(16) .
W12 O17 1.724(17) .
W12 O31 1.80(2) .
W12 O52 1.908(16) .
W12 O32 1.927(18) .
W12 O62 2.05(2) .
W12 O12 2.334(16) .
W13 O9 1.70(2) .
W13 O56 1.83(2) .
W13 O28 1.88(2) .
W13 O27 1.922(19) .
W13 O3 1.95(2) .
W13 O63 2.383(16) .
W14 O1 1.71(2) .
W14 O19 1.878(18) .
W14 O20 1.885(19) .
W14 O27 1.932(19) .
W14 O14 1.97(2) .
W14 O63 2.341(18) .
W15 O5 1.76(2) .
W15 O59 1.851(19) .
W15 O3 1.88(2) .
W15 O53 1.901(19) .
W15 O14 1.92(2) .
W15 O63 2.363(17) .
Gd1 O70 2.41(3) .
Gd1 O76 2.42(3) .
Gd1 O2 2.43(2) .
Gd1 O68 2.43(4) .
Gd1 O69 2.44(3) .
Gd1 O60 2.455(17) .
Gd1 O6 2.46(2) .
Gd1 O71 2.46(2) .
Gd1 O67 2.47(4) .
Gd2 O35 2.40(2) .
Gd2 O7 2.41(2) .
Gd2 O39 2.42(2) .
Gd2 O13 2.45(2) .
Gd2 O66 2.45(2) .
Gd2 O78 2.46(3) .
Gd2 O26 2.476(18) .
Gd2 O34 2.495(19) .
Gd2 O11 2.50(2) .
Co1 O58 1.99(2) .
Co1 O37 2.037(19) .
Co1 O48 2.051(19) 7
Co1 O46 2.095(18) 7
Co1 O29 2.15(2) .
Co1 O65 2.265(19) .
Co2 O31 1.989(18) .
Co2 O64 2.012(19) 7
Co2 O65 2.137(18) 7
Co2 O65 2.15(2) .
Co2 O48 2.156(19) 7
Co2 O46 2.187(18) .
Co3 O72 2.01(3) .
Co3 O77 2.04(3) .
Co3 O73 2.05(3) .
Co3 O75 2.07(3) .
Co3 O42 2.15(2) .
Co3 O74 2.21(3) .
P1 O12 1.538(18) .
P1 O38 1.543(19) .
P1 O18 1.546(18) .
P1 O65 1.55(2) .
P2 O45 1.521(19) .
P2 O16 1.538(18) .
P2 O49 1.565(18) .
P2 O63 1.60(2) .
O46 Co1 2.095(18) 7
O48 Co1 2.051(19) 7
O48 Co2 2.156(19) 7
O64 Co2 2.012(19) 7
O65 Co2 2.137(18) 7
